data_1523591
loop_
_publ_author_name
'Ettmayer, P.'

_publ_section_title
;
 Die Kristallstruktur von Pd2 Hg5
;
_journal_name_full 'Monatshefte fuer Chemie (-108,1977)'
_journal_page_first 884
_journal_page_last 888
_journal_volume 96
_journal_year 1965
_chemical_formula_sum 'Hg5 Pd2'
_space_group_IT_number 127
_symmetry_space_group_name_Hall '-P 4 2ab'
_symmetry_space_group_name_H-M 'P 4/m b m'
_cell_angle_alpha 90
_cell_angle_beta 90
_cell_angle_gamma 90
_cell_formula_units_Z 2
_cell_length_a 9.463
_cell_length_b 9.463
_cell_length_c 3.031
_cell_volume 271.421
_citation_journal_id_ASTM MOCHAP
_cod_data_source_file Ettmayer_MOCHAP_1965_651.cif
_cod_data_source_block Hg5Pd2
_cod_original_cell_volume 271.4211
_cod_database_code 1523591

loop_
_symmetry_equiv_pos_as_xyz
x,y,z
-y,x,z
-x,-y,z
y,-x,z
x+1/2,-y+1/2,-z
y+1/2,x+1/2,-z
-x+1/2,y+1/2,-z
-y+1/2,-x+1/2,-z
-x,-y,-z
y,-x,-z
x,y,-z
-y,x,-z
-x-1/2,y-1/2,z
-y-1/2,-x-1/2,z
x-1/2,-y-1/2,z
y-1/2,x-1/2,z

loop_
_atom_site_label
_atom_site_type_symbol
_atom_site_fract_x
_atom_site_fract_y
_atom_site_fract_z
_atom_site_occupancy
_atom_site_U_iso_or_equiv
Hg2 Hg 0.04 0.22 0 1 0.0
Pd1 Pd 0.21 0.71 0.5 1 0.0
Hg1 Hg 0 0.5 0 1 0.0
